data_9017069
loop_
_publ_author_name
'Williams, E. R.'
'Weller, M. T.'

_publ_section_title
;
 A variable-temperature neutron diffraction study of serandite: A Mn-silicate
 framework with a very strong, two-proton site, hydrogen bond
 Note: T = 150 K
;
_journal_name_full 'American Mineralogist'
_journal_page_first 1755
_journal_page_last 1760
_journal_volume 99
_journal_year 2014
_chemical_compound_source 'Mont St. Hilaire, Quebec, Canada'
_chemical_formula_sum 'Ca0.053 H Mn1.947 Na O9 Si3'
_chemical_name_mineral Serandite
_space_group_IT_number 2
_space_group_name_Hall '-P 1'
_space_group_name_H-M_alt 'P -1'
_symmetry_space_group_name_H-M 'P -1'
_cell_angle_alpha 90.4467
_cell_angle_beta 94.0672
_cell_angle_gamma 102.7771
_cell_length_a 7.6888
_cell_length_b 6.8934
_cell_length_c 6.73781
_cell_formula_units_Z 2
_cell_volume 347.296
_database_code_amcsd 0020403
_diffrn_ambient_temperature 150
_exptl_crystal_density_diffrn 3.455
_cod_data_source_file inputs/fixed/downloads/05/05790.cif
_cod_data_source_block 05790
_cod_original_formula_sum 'Mn1.947 Ca.053 Na Si3 O9 H'
_cod_database_code 9017069

loop_
_space_group_symop_operation_xyz
x,y,z
-x,-y,-z

loop_
_atom_site_label
_atom_site_fract_x
_atom_site_fract_y
_atom_site_fract_z
_atom_site_occupancy
_atom_site_U_iso_or_equiv
Mn1 0.85220 0.59000 0.13890 1.00000 0.00300
Mn2 0.85120 0.08950 0.13240 0.94700 0.00400
Ca2 0.85120 0.08950 0.13240 0.05300 0.00400
Na1 0.56030 0.25480 0.35730 1.00000 0.01150
Si1 0.21700 0.41140 0.34740 1.00000 0.00330
Si2 0.20600 0.94720 0.34740 1.00000 0.00330
Si3 0.45910 0.73920 0.14640 1.00000 0.00330
O1 0.66640 0.79600 0.10900 1.00000 0.00510
O2 0.32160 0.70700 0.93910 1.00000 0.00510
O3 0.17850 0.49700 0.55550 1.00000 0.00510
O4 0.16020 0.84340 0.55800 1.00000 0.00510
O5 0.06420 0.39360 0.16740 1.00000 0.00510
O6 0.05240 0.89350 0.17340 1.00000 0.00510
O7 0.40890 0.53490 0.27660 1.00000 0.00510
O8 0.39830 0.91090 0.28620 1.00000 0.00510
O9 0.25810 0.18830 0.39510 1.00000 0.00510
H16 0.14610 0.63000 0.55200 0.69000 0.02370
H17 0.16100 0.70500 0.53300 0.31000 0.02370

loop_
_cod_related_entry_id
_cod_related_entry_database
_cod_related_entry_code
1 AMCSD 0020403
